data_4060667
_journal_name_full Organometallics
_journal_paper_doi 10.1021/om0509701
_journal_year 2006
_chemical_formula_moiety 'C30 H78 B2 Li2 O3 P2 Si4'
_chemical_formula_sum 'C30 H78 B2 Li2 O3 P2 Si4'
_chemical_formula_weight 696.72
_space_group_IT_number 19
_symmetry_cell_setting orthorhombic
_symmetry_space_group_name_Hall 'P 2ac 2ab'
_symmetry_space_group_name_H-M 'P 21 21 21'
_cell_angle_alpha 90.00
_cell_angle_beta 90.00
_cell_angle_gamma 90.00
_cell_formula_units_Z 4
_cell_length_a 13.682(3)
_cell_length_b 16.960(3)
_cell_length_c 19.612(3)
_cell_measurement_temperature 150(2)
_cell_volume 4550.9(14)
_diffrn_ambient_temperature 150(2)
_exptl_crystal_density_diffrn 1.017
_cod_database_code 4060667

loop_
_symmetry_equiv_pos_as_xyz
'x, y, z'
'-x+1/2, -y, z+1/2'
'-x, y+1/2, -z+1/2'
'x+1/2, -y+1/2, -z'

loop_
_atom_site_label
_atom_site_type_symbol
_atom_site_fract_x
_atom_site_fract_y
_atom_site_fract_z
_atom_site_U_iso_or_equiv
_atom_site_adp_type
_atom_site_occupancy
_atom_site_symmetry_multiplicity
_atom_site_calc_flag
_atom_site_refinement_flags
_atom_site_disorder_assembly
_atom_site_disorder_group
Li1 Li 0.7950(7) 0.3655(7) 0.2270(4) 0.049(2) Uani 1 1 d . . .
Li2 Li 0.3561(6) 0.3280(5) 0.2541(4) 0.0296(19) Uani 1 1 d U . .
P1 P 0.26531(10) 0.39462(8) 0.37608(6) 0.0320(3) Uani 1 1 d . . .
P2 P 0.51006(8) 0.40127(7) 0.15512(6) 0.0245(3) Uani 1 1 d . . .
Si1 Si 0.44790(10) 0.29995(9) 0.41880(7) 0.0364(4) Uani 1 1 d . . .
Si2 Si 0.26037(11) 0.21750(8) 0.36592(7) 0.0326(3) Uani 1 1 d . . .
Si3 Si 0.31203(10) 0.35201(10) 0.09461(7) 0.0395(4) Uani 1 1 d . . .
Si4 Si 0.47400(10) 0.22974(8) 0.12921(7) 0.0338(4) Uani 1 1 d . . .
B1 B 0.1992(7) 0.4260(5) 0.2927(4) 0.0520(19) Uani 1 1 d . . .
H1A H 0.176(5) 0.484(4) 0.301(3) 0.072(19) Uiso 1 1 d . . .
H1B H 0.148(7) 0.389(5) 0.284(4) 0.12(3) Uiso 1 1 d . . .
H1C H 0.259(6) 0.418(4) 0.254(4) 0.11(3) Uiso 1 1 d . . .
B2 B 0.6373(5) 0.3753(4) 0.1906(3) 0.0371(15) Uani 1 1 d . . .
H2D H 0.679(4) 0.336(3) 0.159(3) 0.040(14) Uiso 1 1 d . . .
H2E H 0.669(4) 0.428(3) 0.197(2) 0.038(14) Uiso 1 1 d . . .
H2F H 0.629(4) 0.354(3) 0.244(3) 0.065(18) Uiso 1 1 d . . .
C10 C 0.4206(3) 0.3279(3) 0.1485(2) 0.0234(11) Uani 1 1 d . . .
C11 C 0.5362(4) 0.4511(3) 0.0744(3) 0.0423(14) Uani 1 1 d . . .
H11A H 0.5580 0.4122 0.0406 0.063 Uiso 1 1 calc R . .
H11B H 0.5878 0.4904 0.0814 0.063 Uiso 1 1 calc R . .
H11C H 0.4769 0.4773 0.0579 0.063 Uiso 1 1 calc R . .
C12 C 0.4663(4) 0.4820(3) 0.2082(3) 0.0445(14) Uani 1 1 d . . .
H12A H 0.4034 0.5009 0.1907 0.067 Uiso 1 1 calc R . .
H12B H 0.5139 0.5252 0.2073 0.067 Uiso 1 1 calc R . .
H12C H 0.4581 0.4634 0.2552 0.067 Uiso 1 1 calc R . .
C13 C 0.3312(5) 0.3331(4) -0.0003(2) 0.061(2) Uani 1 1 d . . .
H13A H 0.3804 0.3698 -0.0180 0.092 Uiso 1 1 calc R . .
H13B H 0.2694 0.3410 -0.0246 0.092 Uiso 1 1 calc R . .
H13C H 0.3537 0.2788 -0.0070 0.092 Uiso 1 1 calc R . .
C14 C 0.2716(4) 0.4578(4) 0.0987(3) 0.0611(19) Uani 1 1 d . . .
H14A H 0.2513 0.4705 0.1453 0.092 Uiso 1 1 calc R . .
H14B H 0.2166 0.4659 0.0675 0.092 Uiso 1 1 calc R . .
H14C H 0.3259 0.4922 0.0853 0.092 Uiso 1 1 calc R . .
C15 C 0.2014(4) 0.2937(4) 0.1211(3) 0.0638(19) Uani 1 1 d . . .
H15A H 0.2165 0.2372 0.1192 0.096 Uiso 1 1 calc R . .
H15B H 0.1471 0.3053 0.0901 0.096 Uiso 1 1 calc R . .
H15C H 0.1830 0.3081 0.1677 0.096 Uiso 1 1 calc R . .
C16 C 0.5458(4) 0.1871(3) 0.2022(3) 0.0492(15) Uani 1 1 d . . .
H16A H 0.6065 0.2171 0.2081 0.074 Uiso 1 1 calc R . .
H16B H 0.5615 0.1319 0.1924 0.074 Uiso 1 1 calc R . .
H16C H 0.5069 0.1902 0.2440 0.074 Uiso 1 1 calc R . .
C17 C 0.3773(5) 0.1521(3) 0.1098(3) 0.0580(18) Uani 1 1 d . . .
H17A H 0.3307 0.1494 0.1476 0.087 Uiso 1 1 calc R . .
H17B H 0.4088 0.1007 0.1039 0.087 Uiso 1 1 calc R . .
H17C H 0.3428 0.1663 0.0678 0.087 Uiso 1 1 calc R . .
C18 C 0.5586(4) 0.2273(4) 0.0527(3) 0.0531(16) Uani 1 1 d . . .
H18A H 0.5222 0.2426 0.0118 0.080 Uiso 1 1 calc R . .
H18B H 0.5845 0.1739 0.0469 0.080 Uiso 1 1 calc R . .
H18C H 0.6127 0.2642 0.0599 0.080 Uiso 1 1 calc R . .
C1 C 0.3348(3) 0.3083(3) 0.3665(2) 0.0247(10) Uani 1 1 d . . .
C2 C 0.3406(5) 0.4793(3) 0.3999(3) 0.0516(16) Uani 1 1 d . . .
H2A H 0.3741 0.4683 0.4430 0.077 Uiso 1 1 calc R . .
H2B H 0.2989 0.5259 0.4053 0.077 Uiso 1 1 calc R . .
H2C H 0.3891 0.4893 0.3641 0.077 Uiso 1 1 calc R . .
C3 C 0.1802(4) 0.3918(4) 0.4486(2) 0.0489(15) Uani 1 1 d . . .
H3A H 0.1344 0.3479 0.4427 0.073 Uiso 1 1 calc R . .
H3B H 0.1437 0.4415 0.4508 0.073 Uiso 1 1 calc R . .
H3C H 0.2170 0.3845 0.4910 0.073 Uiso 1 1 calc R . .
C4 C 0.4276(5) 0.3139(4) 0.5134(2) 0.0553(17) Uani 1 1 d . . .
H4A H 0.4042 0.3676 0.5220 0.083 Uiso 1 1 calc R . .
H4B H 0.4892 0.3055 0.5378 0.083 Uiso 1 1 calc R . .
H4C H 0.3788 0.2759 0.5295 0.083 Uiso 1 1 calc R . .
C5 C 0.5474(4) 0.3719(4) 0.3947(3) 0.0597(18) Uani 1 1 d . . .
H5A H 0.5610 0.3676 0.3458 0.090 Uiso 1 1 calc R . .
H5B H 0.6068 0.3598 0.4206 0.090 Uiso 1 1 calc R . .
H5C H 0.5260 0.4257 0.4052 0.090 Uiso 1 1 calc R . .
C6 C 0.5080(5) 0.2004(4) 0.4112(3) 0.072(2) Uani 1 1 d . . .
H6A H 0.4615 0.1593 0.4247 0.108 Uiso 1 1 calc R . .
H6B H 0.5654 0.1984 0.4411 0.108 Uiso 1 1 calc R . .
H6C H 0.5283 0.1918 0.3639 0.108 Uiso 1 1 calc R . .
C7 C 0.2410(5) 0.1722(3) 0.4536(3) 0.0578(17) Uani 1 1 d . . .
H7A H 0.3041 0.1555 0.4723 0.087 Uiso 1 1 calc R . .
H7B H 0.1977 0.1264 0.4497 0.087 Uiso 1 1 calc R . .
H7C H 0.2113 0.2113 0.4839 0.087 Uiso 1 1 calc R . .
C8 C 0.1336(5) 0.2290(4) 0.3308(3) 0.0658(19) Uani 1 1 d . . .
H8A H 0.0974 0.2673 0.3584 0.099 Uiso 1 1 calc R . .
H8B H 0.0999 0.1780 0.3321 0.099 Uiso 1 1 calc R . .
H8C H 0.1373 0.2476 0.2836 0.099 Uiso 1 1 calc R . .
C9 C 0.3137(6) 0.1369(3) 0.3115(3) 0.069(2) Uani 1 1 d . . .
H9A H 0.3103 0.1523 0.2634 0.103 Uiso 1 1 calc R . .
H9B H 0.2765 0.0881 0.3183 0.103 Uiso 1 1 calc R . .
H9C H 0.3821 0.1282 0.3243 0.103 Uiso 1 1 calc R . .
O1 O 0.8442(4) 0.2602(3) 0.2393(2) 0.0819(16) Uani 1 1 d . . .
O2 O 0.8815(3) 0.4124(3) 0.15891(19) 0.0634(12) Uani 1 1 d . . .
O3 O 0.8269(3) 0.4187(2) 0.31214(18) 0.0496(10) Uani 1 1 d . . .
C19 C 0.8159(8) 0.2073(6) 0.2899(6) 0.120(3) Uani 1 1 d U . .
H19A H 0.8432 0.2236 0.3345 0.143 Uiso 1 1 calc R . .
H19B H 0.7437 0.2060 0.2936 0.143 Uiso 1 1 calc R . .
C20 C 0.8481(14) 0.1403(7) 0.2734(8) 0.208(7) Uani 1 1 d U . .
H20A H 0.7930 0.1052 0.2610 0.249 Uiso 1 1 calc R . .
H20B H 0.8831 0.1165 0.3125 0.249 Uiso 1 1 calc R . .
C21 C 0.9268(11) 0.1499(6) 0.2047(7) 0.167(5) Uani 1 1 d U . .
H21A H 0.9965 0.1495 0.2183 0.201 Uiso 1 1 calc R . .
H21B H 0.9149 0.1103 0.1686 0.201 Uiso 1 1 calc R . .
C22 C 0.8953(11) 0.2207(7) 0.1882(5) 0.174(6) Uani 1 1 d U . .
H22A H 0.8524 0.2159 0.1478 0.209 Uiso 1 1 calc R . .
H22B H 0.9522 0.2533 0.1748 0.209 Uiso 1 1 calc R . .
C23 C 0.9673(5) 0.4568(5) 0.1737(4) 0.075(2) Uani 1 1 d U . .
H23A H 1.0226 0.4210 0.1837 0.090 Uiso 1 1 calc R . .
H23B H 0.9562 0.4909 0.2140 0.090 Uiso 1 1 calc R . .
C24 C 0.9888(6) 0.5046(5) 0.1143(4) 0.084(2) Uani 1 1 d U . .
H24A H 1.0603 0.5085 0.1072 0.101 Uiso 1 1 calc R . .
H24B H 0.9617 0.5583 0.1197 0.101 Uiso 1 1 calc R . .
C25 C 0.9427(7) 0.4643(5) 0.0574(4) 0.091(2) Uani 1 1 d U . .
H25A H 0.9889 0.4272 0.0356 0.109 Uiso 1 1 calc R . .
H25B H 0.9199 0.5027 0.0229 0.109 Uiso 1 1 calc R . .
C26 C 0.8603(6) 0.4220(6) 0.0873(3) 0.099(3) Uani 1 1 d U . .
H26A H 0.7992 0.4524 0.0811 0.119 Uiso 1 1 calc R . .
H26B H 0.8524 0.3699 0.0652 0.119 Uiso 1 1 calc R . .
C27 C 0.7803(4) 0.4883(4) 0.3368(3) 0.0533(16) Uani 1 1 d U . .
H27A H 0.7088 0.4802 0.3401 0.064 Uiso 1 1 calc R . .
H27B H 0.7929 0.5332 0.3057 0.064 Uiso 1 1 calc R . .
C28 C 0.8217(6) 0.5038(5) 0.4038(4) 0.094(3) Uani 1 1 d U . .
H28A H 0.7794 0.4819 0.4401 0.112 Uiso 1 1 calc R . .
H28B H 0.8294 0.5612 0.4113 0.112 Uiso 1 1 calc R . .
C29 C 0.9200(5) 0.4633(4) 0.4035(3) 0.069(2) Uani 1 1 d U . .
H29A H 0.9716 0.4984 0.3853 0.083 Uiso 1 1 calc R . .
H29B H 0.9386 0.4457 0.4499 0.083 Uiso 1 1 calc R . .
C30 C 0.9030(5) 0.3960(4) 0.3582(3) 0.0662(19) Uani 1 1 d U . .
H30A H 0.9633 0.3829 0.3327 0.079 Uiso 1 1 calc R . .
H30B H 0.8829 0.3491 0.3849 0.079 Uiso 1 1 calc R . .

loop_
_atom_site_aniso_label
_atom_site_aniso_U_11
_atom_site_aniso_U_22
_atom_site_aniso_U_33
_atom_site_aniso_U_23
_atom_site_aniso_U_13
_atom_site_aniso_U_12
Li1 0.039(5) 0.083(7) 0.025(5) -0.008(4) -0.008(4) 0.001(5)
Li2 0.032(3) 0.036(4) 0.021(3) 0.009(3) 0.009(3) -0.007(3)
P1 0.0399(7) 0.0345(7) 0.0214(6) -0.0009(6) 0.0065(6) 0.0068(6)
P2 0.0270(6) 0.0245(6) 0.0218(6) 0.0024(5) 0.0031(5) -0.0020(5)
Si1 0.0361(8) 0.0535(9) 0.0195(7) 0.0022(7) -0.0083(6) 0.0027(7)
Si2 0.0455(8) 0.0306(8) 0.0217(7) -0.0001(6) 0.0049(6) -0.0078(6)
Si3 0.0288(8) 0.0729(11) 0.0169(7) 0.0027(7) -0.0056(6) -0.0012(8)
Si4 0.0381(8) 0.0305(7) 0.0327(7) -0.0070(6) 0.0119(6) -0.0069(6)
B1 0.061(5) 0.053(5) 0.041(4) 0.013(3) 0.002(4) 0.025(4)
B2 0.033(3) 0.041(4) 0.037(4) -0.001(3) -0.003(3) -0.007(3)
C10 0.020(2) 0.040(3) 0.010(2) 0.0018(19) 0.0017(18) 0.002(2)
C11 0.049(3) 0.041(3) 0.037(3) 0.007(3) 0.007(3) -0.004(3)
C12 0.051(4) 0.034(3) 0.049(3) 0.001(3) 0.010(3) -0.002(3)
C13 0.053(4) 0.116(6) 0.015(3) -0.003(3) -0.004(3) -0.001(4)
C14 0.043(4) 0.099(5) 0.041(3) 0.024(3) -0.003(3) 0.028(4)
C15 0.041(3) 0.112(6) 0.039(3) -0.013(4) 0.001(3) -0.013(4)
C16 0.051(4) 0.032(3) 0.065(4) 0.006(3) 0.011(3) 0.001(3)
C17 0.076(4) 0.047(4) 0.051(4) -0.027(3) 0.017(3) -0.028(3)
C18 0.056(4) 0.052(4) 0.051(4) -0.021(3) 0.019(3) -0.008(3)
C1 0.027(2) 0.035(3) 0.012(2) 0.002(2) -0.0039(19) 0.000(2)
C2 0.078(4) 0.041(3) 0.036(3) -0.004(3) 0.018(3) 0.004(3)
C3 0.056(4) 0.065(4) 0.026(3) -0.004(3) 0.013(3) 0.017(3)
C4 0.071(4) 0.072(4) 0.023(3) 0.007(3) -0.020(3) -0.014(4)
C5 0.038(3) 0.098(5) 0.043(3) -0.004(3) -0.005(3) -0.016(3)
C6 0.070(5) 0.093(5) 0.053(4) -0.002(4) -0.019(4) 0.030(4)
C7 0.088(5) 0.049(4) 0.037(3) 0.009(3) 0.007(3) -0.021(3)
C8 0.060(4) 0.089(5) 0.049(4) 0.006(4) -0.002(3) -0.038(4)
C9 0.111(6) 0.040(4) 0.054(4) -0.015(3) 0.016(4) -0.010(4)
O1 0.084(4) 0.102(4) 0.060(3) 0.012(3) -0.007(3) 0.038(3)
O2 0.048(2) 0.104(4) 0.038(2) 0.003(2) 0.0030(19) -0.033(2)
O3 0.038(2) 0.073(3) 0.038(2) -0.0144(19) -0.0134(18) 0.014(2)
C19 0.104(7) 0.088(6) 0.167(9) 0.028(7) -0.011(6) -0.012(6)
C20 0.35(2) 0.056(6) 0.216(14) 0.019(8) 0.031(12) -0.003(9)
C21 0.229(14) 0.081(6) 0.191(11) -0.068(7) -0.032(9) 0.057(8)
C22 0.311(16) 0.145(9) 0.067(6) 0.013(6) 0.051(8) 0.144(10)
C23 0.055(4) 0.098(6) 0.071(4) 0.009(4) -0.008(4) -0.031(4)
C24 0.076(5) 0.078(5) 0.098(6) 0.009(4) 0.015(4) -0.007(4)
C25 0.116(7) 0.101(6) 0.055(4) 0.003(4) 0.023(4) -0.016(5)
C26 0.102(6) 0.165(9) 0.030(4) -0.012(4) 0.002(4) -0.048(6)
C27 0.039(3) 0.072(4) 0.049(3) -0.002(3) -0.015(3) 0.015(3)
C28 0.091(5) 0.116(6) 0.075(5) -0.045(5) -0.035(5) 0.051(5)
C29 0.064(4) 0.090(5) 0.054(4) -0.014(4) -0.030(3) 0.017(4)
C30 0.070(4) 0.079(4) 0.049(4) -0.018(3) -0.026(3) 0.032(4)

loop_
_geom_bond_atom_site_label_1
_geom_bond_atom_site_label_2
_geom_bond_distance
_geom_bond_site_symmetry_2
_geom_bond_publ_flag
Li1 H2D 2.13(5) . ?
Li1 H2E 2.10(5) . ?
Li1 H2F 2.31(6) . ?
Li1 O1 1.924(12) . ?
Li1 O2 1.953(10) . ?
Li1 O3 1.948(9) . ?
Li2 H1C 2.03(8) . ?
Li2 C10 2.252(8) . ?
Li2 C1 2.249(8) . ?
P1 B1 1.944(7) . ?
P1 C1 1.755(5) . ?
P1 C2 1.828(6) . ?
P1 C3 1.839(5) . ?
P2 B2 1.926(6) . ?
P2 C10 1.750(5) . ?
P2 C11 1.830(5) . ?
P2 C12 1.821(5) . ?
Si1 C1 1.861(4) . ?
Si1 C4 1.892(5) . ?
Si1 C5 1.888(6) . ?
Si1 C6 1.883(7) . ?
Si2 C1 1.847(5) . ?
Si2 C7 1.902(5) . ?
Si2 C8 1.876(6) . ?
Si2 C9 1.882(6) . ?
Si3 C10 1.868(4) . ?
Si3 C13 1.907(5) . ?
Si3 C14 1.879(6) . ?
Si3 C15 1.881(6) . ?
Si4 C10 1.857(5) . ?
Si4 C16 1.880(6) . ?
Si4 C17 1.905(5) . ?
Si4 C18 1.895(5) . ?
B1 H1A 1.05(7) . ?
B1 H1B 0.96(9) . ?
B1 H1C 1.12(8) . ?
B2 H2D 1.07(5) . ?
B2 H2E 1.00(5) . ?
B2 H2F 1.11(6) . ?
C11 H11A 0.980 . ?
C11 H11B 0.980 . ?
C11 H11C 0.980 . ?
C12 H12A 0.980 . ?
C12 H12B 0.980 . ?
C12 H12C 0.980 . ?
C13 H13A 0.980 . ?
C13 H13B 0.980 . ?
C13 H13C 0.980 . ?
C14 H14A 0.980 . ?
C14 H14B 0.980 . ?
C14 H14C 0.980 . ?
C15 H15A 0.980 . ?
C15 H15B 0.980 . ?
C15 H15C 0.980 . ?
C16 H16A 0.980 . ?
C16 H16B 0.980 . ?
C16 H16C 0.980 . ?
C17 H17A 0.980 . ?
C17 H17B 0.980 . ?
C17 H17C 0.980 . ?
C18 H18A 0.980 . ?
C18 H18B 0.980 . ?
C18 H18C 0.980 . ?
C2 H2A 0.980 . ?
C2 H2B 0.980 . ?
C2 H2C 0.980 . ?
C3 H3A 0.980 . ?
C3 H3B 0.980 . ?
C3 H3C 0.980 . ?
C4 H4A 0.980 . ?
C4 H4B 0.980 . ?
C4 H4C 0.980 . ?
C5 H5A 0.980 . ?
C5 H5B 0.980 . ?
C5 H5C 0.980 . ?
C6 H6A 0.980 . ?
C6 H6B 0.980 . ?
C6 H6C 0.980 . ?
C7 H7A 0.980 . ?
C7 H7B 0.980 . ?
C7 H7C 0.980 . ?
C8 H8A 0.980 . ?
C8 H8B 0.980 . ?
C8 H8C 0.980 . ?
C9 H9A 0.980 . ?
C9 H9B 0.980 . ?
C9 H9C 0.980 . ?
O1 C19 1.393(10) . ?
O1 C22 1.393(9) . ?
O2 C23 1.424(7) . ?
O2 C26 1.444(8) . ?
O3 C27 1.426(7) . ?
O3 C30 1.431(6) . ?
C19 H19A 0.990 . ?
C19 H19B 0.990 . ?
C19 C20 1.262(15) . ?
C20 H20A 0.990 . ?
C20 H20B 0.990 . ?
C20 C21 1.733(19) . ?
C21 H21A 0.990 . ?
C21 H21B 0.990 . ?
C21 C22 1.316(13) . ?
C22 H22A 0.990 . ?
C22 H22B 0.990 . ?
C23 H23A 0.990 . ?
C23 H23B 0.990 . ?
C23 C24 1.448(9) . ?
C24 H24A 0.990 . ?
C24 H24B 0.990 . ?
C24 C25 1.452(10) . ?
C25 H25A 0.990 . ?
C25 H25B 0.990 . ?
C25 C26 1.459(10) . ?
C26 H26A 0.990 . ?
C26 H26B 0.990 . ?
C27 H27A 0.990 . ?
C27 H27B 0.990 . ?
C27 C28 1.455(9) . ?
C28 H28A 0.990 . ?
C28 H28B 0.990 . ?
C28 C29 1.509(9) . ?
C29 H29A 0.990 . ?
C29 H29B 0.990 . ?
C29 C30 1.465(9) . ?
C30 H30A 0.990 . ?
C30 H30B 0.990 . ?
